data_7124006
loop_
_publ_author_name
'Wang, Yu-Mei'
'Yao, Huan'
'Quan, Mao'
'Chai, Hongxin'
'Yang, Liu-Pan'
'Pan, Ying-Ming'
'Jiang, Wei'

_publ_section_title
;
 Unexpected Solvent Effect on the Binding of Positively-Charged
 Macrocycles to Neutral Aromatic Hydrocarbons
;
_journal_name_full 'Chemical Communications'
_journal_paper_doi 10.1039/C9CC06154A
_journal_year 2019
_chemical_formula_moiety '2(C32 H12 B F24), C72 H74 N4 O8, C Cl2 D2'
_chemical_formula_sum 'C137 H98 B2 Cl2 D2 F48 N4 O8'
_chemical_formula_weight 2936.74
_space_group_crystal_system triclinic
_space_group_IT_number 2
_space_group_name_Hall '-P 1'
_space_group_name_H-M_alt 'P -1'
_symmetry_space_group_name_Hall '-P 1'
_symmetry_space_group_name_H-M 'P -1'
_atom_sites_solution_hydrogens geom
_atom_sites_solution_primary dual
_audit_creation_date 2018-11-14
_audit_creation_method
;
Olex2 1.2
(compiled 2018.05.29 svn.r3508 for OlexSys, GUI svn.r5506)
;
_audit_update_record
;
2019-08-06 deposited with the CCDC.    2019-08-15 downloaded from the CCDC.
;
_cell_angle_alpha 75.310(2)
_cell_angle_beta 84.666(2)
_cell_angle_gamma 67.739(2)
_cell_formula_units_Z 1
_cell_length_a 13.9528(5)
_cell_length_b 15.9387(5)
_cell_length_c 16.2647(6)
_cell_measurement_reflns_used 9815
_cell_measurement_temperature 100.04
_cell_measurement_theta_max 60.073
_cell_measurement_theta_min 2.808
_cell_volume 3238.1(2)
_computing_cell_refinement 'SAINT V8.38A (?, 2016)'
_computing_data_reduction 'SAINT V8.38A (?, 2016)'
_computing_molecular_graphics 'Olex2 (Dolomanov et al., 2009)'
_computing_publication_material 'Olex2 (Dolomanov et al., 2009)'
_computing_structure_refinement 'XL (Sheldrick, 2008)'
_computing_structure_solution 'ShelXT (Sheldrick, 2015)'
_diffrn_ambient_temperature 100.04
_diffrn_measured_fraction_theta_full 0.991
_diffrn_measured_fraction_theta_max 0.991
_diffrn_measurement_device_type 'Bruker APEX-II CCD'
_diffrn_measurement_method '\f and \w scans'
_diffrn_radiation_type CuK\a
_diffrn_radiation_wavelength 1.54178
_diffrn_reflns_av_R_equivalents 0.0457
_diffrn_reflns_av_unetI/netI 0.0355
_diffrn_reflns_Laue_measured_fraction_full 0.991
_diffrn_reflns_Laue_measured_fraction_max 0.991
_diffrn_reflns_limit_h_max 15
_diffrn_reflns_limit_h_min -15
_diffrn_reflns_limit_k_max 17
_diffrn_reflns_limit_k_min -17
_diffrn_reflns_limit_l_max 18
_diffrn_reflns_limit_l_min -18
_diffrn_reflns_number 45782
_diffrn_reflns_point_group_measured_fraction_full 0.991
_diffrn_reflns_point_group_measured_fraction_max 0.991
_diffrn_reflns_theta_full 60.207
_diffrn_reflns_theta_max 60.207
_diffrn_reflns_theta_min 2.809
_diffrn_standards_number 0
_exptl_absorpt_coefficient_mu 1.605
_exptl_absorpt_correction_T_max 0.7518
_exptl_absorpt_correction_T_min 0.5601
_exptl_absorpt_correction_type multi-scan
_exptl_absorpt_process_details
'SADABS-2016/2 (Bruker,2016/2) was used for absorption correction. wR2(int) was 0.1198 before and 0.0645 after correction. The Ratio of minimum to maximum transmission is 0.7450. The \l/2 correction factor is Not present.'
_exptl_crystal_colour colourless
_exptl_crystal_colour_primary colourless
_exptl_crystal_density_diffrn 1.506
_exptl_crystal_description block
_exptl_crystal_F_000 1490
_exptl_crystal_size_max 0.3
_exptl_crystal_size_mid 0.2
_exptl_crystal_size_min 0.1
_refine_diff_density_max 1.096
_refine_diff_density_min -0.369
_refine_diff_density_rms 0.086
_refine_ls_extinction_method none
_refine_ls_goodness_of_fit_ref 1.094
_refine_ls_hydrogen_treatment constr
_refine_ls_matrix_type full
_refine_ls_number_parameters 921
_refine_ls_number_reflns 9579
_refine_ls_number_restraints 0
_refine_ls_restrained_S_all 1.094
_refine_ls_R_factor_all 0.0640
_refine_ls_R_factor_gt 0.0572
_refine_ls_shift/su_max 0.000
_refine_ls_shift/su_mean 0.000
_refine_ls_structure_factor_coef Fsqd
_refine_ls_weighting_details 'w=1/[\s^2^(Fo^2^)+(0.1037P)^2^+4.5341P] where P=(Fo^2^+2Fc^2^)/3'
_refine_ls_weighting_scheme calc
_refine_ls_wR_factor_gt 0.1743
_refine_ls_wR_factor_ref 0.1814
_reflns_Friedel_coverage 0.000
_reflns_number_gt 8458
_reflns_number_total 9579
_reflns_threshold_expression 'I > 2\s(I)'
_cod_data_source_file c9cc06154a2.cif
_cod_data_source_block p1
_cod_database_code 7124006
_shelx_shelxl_version_number 2014/7
_shelx_space_group_comment
;
The symmetry employed for this shelxl refinement is uniquely defined
by the following loop, which should always be used as a source of
symmetry information in preference to the above space-group names.
They are only intended as comments.
;
_olex2_refinement_description
;
1. Fixed Uiso
 At 1.2 times of:
  All C(H) groups, All C(H,H) groups
 At 1.5 times of:
  All C(H,H,H) groups
2. Others
 Fixed Sof: Cl4(0.5) C1(0.5) D1A(0.5) D1B(0.5) Cl0A(0.5)
3.a Ternary CH refined with riding coordinates:
 C025(H025), C02I(H02Q)
3.b Secondary CH2 refined with riding coordinates:
 C022(H02A,H02B), C026(H02C,H02D), C027(H02E,H02F), C029(H02G,H02H), C02B(H02I,
 H02J), C02G(H02N,H02O), C02O(H02W,H02X), C02S(H02,HB), C02T(H0AA,HC), C1(D1A,
 D1B)
3.c Aromatic/amide H refined with riding coordinates:
 C011(H011), C013(H013), C016(H016), C017(H017), C01A(H01A), C01B(H01B),
 C01E(H01E), C01J(H01J), C01K(H01K), C01L(H01L), C01N(H01N), C01O(H01O),
 C01S(H01S), C01V(H01V), C021(H021), C02D(H02K), C02E(H02L), C02F(H02M),
 C02H(H02P), C02J(H02R), C02L(H1AA), C02M(H02S), C02P(H02Y)
3.d Idealised Me refined as rotating group:
 C02N(H02T,H02U,H02V), C02Q(H02Z,H,HA)
;
_olex2_submission_special_instructions 'No special instructions were received'

loop_
_space_group_symop_operation_xyz
'x, y, z'
'-x, -y, -z'

loop_
_atom_site_label
_atom_site_type_symbol
_atom_site_fract_x
_atom_site_fract_y
_atom_site_fract_z
_atom_site_U_iso_or_equiv
_atom_site_adp_type
_atom_site_occupancy
_atom_site_site_symmetry_order
_atom_site_calc_flag
_atom_site_refinement_flags_posn
_atom_site_refinement_flags_occupancy
F003 F 0.39471(14) 0.55060(14) 0.40413(11) 0.0327(4) Uani 1 1 d . .
F004 F 0.33534(14) 0.80166(13) -0.02507(11) 0.0310(4) Uani 1 1 d . .
F005 F 0.25792(16) 0.89423(13) 0.05628(12) 0.0374(5) Uani 1 1 d . .
F006 F 0.95098(15) 0.76111(13) 0.03671(13) 0.0371(5) Uani 1 1 d . .
F007 F 0.89355(15) 0.90995(14) 0.01917(14) 0.0386(5) Uani 1 1 d . .
F008 F 0.24115(15) 0.63214(15) 0.35459(13) 0.0414(5) Uani 1 1 d . .
F009 F 0.64101(17) 0.38855(14) 0.00032(13) 0.0398(5) Uani 1 1 d . .
F00A F 0.50978(15) 1.00365(14) 0.21156(13) 0.0372(5) Uani 1 1 d . .
F00B F 0.58057(16) 0.53136(14) -0.06753(13) 0.0412(5) Uani 1 1 d . .
F00C F 0.32982(17) 0.50541(14) 0.31660(13) 0.0406(5) Uani 1 1 d . .
F00D F 0.20143(14) 0.78927(14) 0.04565(12) 0.0368(5) Uani 1 1 d . .
F00E F 0.85511(17) 0.85010(16) -0.07106(12) 0.0446(5) Uani 1 1 d . .
F00F F 0.42974(15) 1.01005(14) 0.10309(14) 0.0415(5) Uani 1 1 d . .
F00G F 1.03895(15) 0.46697(16) 0.12008(15) 0.0443(5) Uani 1 1 d . .
F00H F 1.04377(15) 0.38453(17) 0.03474(15) 0.0483(6) Uani 1 1 d . .
F00I F 0.72656(17) 0.43889(17) -0.10378(13) 0.0469(6) Uani 1 1 d . .
F00J F 0.6779(2) 0.68273(18) 0.54993(13) 0.0520(6) Uani 1 1 d . .
F00K F 0.90828(18) 0.36069(16) 0.50414(14) 0.0483(6) Uani 1 1 d . .
F00L F 0.53711(18) 1.08095(14) 0.08922(17) 0.0561(7) Uani 1 1 d . .
F00M F 0.78695(18) 0.33008(15) 0.46363(16) 0.0508(6) Uani 1 1 d . .
O00N O 0.56119(19) 0.39316(15) 0.31812(14) 0.0338(6) Uani 1 1 d . .
F00O F 0.80537(18) 0.71141(19) 0.48397(16) 0.0548(6) Uani 1 1 d . .
F00P F 0.6516(2) 0.79257(16) 0.43757(15) 0.0559(7) Uani 1 1 d . .
O00Q O 0.94802(18) -0.17917(16) 0.21906(16) 0.0347(6) Uani 1 1 d . .
F00R F 0.90978(19) 0.34140(16) 0.37842(14) 0.0533(6) Uani 1 1 d . .
F00S F 1.01728(17) 0.33843(19) 0.16732(18) 0.0694(9) Uani 1 1 d . .
O00T O 0.6871(2) 0.34550(16) 0.21974(16) 0.0394(6) Uani 1 1 d . .
O00U O 0.6877(2) -0.07006(17) 0.66182(15) 0.0443(7) Uani 1 1 d . .
N00V N 0.7496(2) 0.10139(18) 0.70205(17) 0.0266(6) Uani 1 1 d . .
N00W N 0.8895(2) 0.07692(19) 0.76735(17) 0.0282(6) Uani 1 1 d . .
C00X C 0.7238(2) 0.4851(2) 0.02312(19) 0.0217(6) Uani 1 1 d . .
C00Y C 0.3800(2) 0.6343(2) 0.26014(19) 0.0216(6) Uani 1 1 d . .
C00Z C 0.5290(2) 0.6658(2) 0.18898(19) 0.0208(6) Uani 1 1 d . .
C010 C 0.3570(2) 0.7381(2) 0.12335(19) 0.0215(6) Uani 1 1 d . .
C011 C 0.4845(2) 0.6210(2) 0.25816(19) 0.0215(6) Uani 1 1 d . .
H011 H 0.5271 0.5802 0.3053 0.026 Uiso 1 1 calc R .
C012 C 0.8796(2) 0.4621(2) 0.08878(19) 0.0225(7) Uani 1 1 d . .
C013 C 0.8301(2) 0.4413(2) 0.03083(19) 0.0236(7) Uani 1 1 d . .
H013 H 0.8681 0.3984 -0.0025 0.028 Uiso 1 1 calc R .
C014 C 0.7152(2) 0.5706(2) 0.13065(18) 0.0206(6) Uani 1 1 d . .
C015 C 0.5877(2) 0.2285(2) 0.3720(2) 0.0259(7) Uani 1 1 d . .
C016 C 0.5966(2) 0.8314(2) 0.14999(19) 0.0244(7) Uani 1 1 d . .
H016 H 0.5354 0.8315 0.1811 0.029 Uiso 1 1 calc R .
C017 C 0.8233(2) 0.5249(2) 0.13718(19) 0.0220(7) Uani 1 1 d . .
H017 H 0.8594 0.5376 0.1764 0.026 Uiso 1 1 calc R .
C018 C 0.6078(3) 0.9163(2) 0.1151(2) 0.0273(7) Uani 1 1 d . .
C019 C 0.6688(3) 0.4614(2) -0.0365(2) 0.0278(7) Uani 1 1 d . .
C01A C 0.6672(2) 0.5478(2) 0.07226(19) 0.0221(7) Uani 1 1 d . .
H01A H 0.5941 0.5758 0.0659 0.026 Uiso 1 1 calc R .
C01B C 0.7593(2) 0.7515(2) 0.09610(19) 0.0245(7) Uani 1 1 d . .
H01B H 0.8122 0.6955 0.0879 0.029 Uiso 1 1 calc R .
C01C C 0.6990(2) 0.6088(2) 0.28479(19) 0.0225(7) Uani 1 1 d . .
C01D C 0.7879(2) 0.4817(2) 0.4049(2) 0.0268(7) Uani 1 1 d . .
C01E C 0.4619(2) 0.7241(2) 0.12120(19) 0.0218(6) Uani 1 1 d . .
H01E H 0.4889 0.7550 0.0723 0.026 Uiso 1 1 calc R .
C01F C 0.7726(2) 0.8357(2) 0.0626(2) 0.0258(7) Uani 1 1 d . .
C01G C 0.6989(3) 0.1849(2) 0.2460(2) 0.0286(7) Uani 1 1 d . .
C01H C 0.5225(3) 1.0031(2) 0.1285(2) 0.0318(8) Uani 1 1 d . .
C01I C 0.6064(2) 0.1687(2) 0.5288(2) 0.0253(7) Uani 1 1 d . .
C01J C 0.3145(2) 0.6942(2) 0.19290(19) 0.0229(7) Uani 1 1 d . .
H01J H 0.2427 0.7046 0.1948 0.027 Uiso 1 1 calc R .
C01K C 0.8043(3) 0.0579(2) 0.7733(2) 0.0272(7) Uani 1 1 d . .
H01K H 0.7852 0.0191 0.8212 0.033 Uiso 1 1 calc R .
C01L C 0.7205(3) 0.0201(2) 0.2551(2) 0.0292(7) Uani 1 1 d . .
H01L H 0.6500 0.0339 0.2714 0.035 Uiso 1 1 calc R .
C01M C 0.7595(3) 0.0930(2) 0.23585(19) 0.0268(7) Uani 1 1 d . .
C01N C 0.6884(2) 0.6697(2) 0.3364(2) 0.0257(7) Uani 1 1 d . .
H01N H 0.6552 0.7349 0.3139 0.031 Uiso 1 1 calc R .
C01O C 0.7476(2) 0.5138(2) 0.3221(2) 0.0248(7) Uani 1 1 d . .
H01O H 0.7534 0.4696 0.2904 0.030 Uiso 1 1 calc R .
C01P C 0.3373(2) 0.5813(2) 0.3333(2) 0.0274(7) Uani 1 1 d . .
C01Q C 0.6709(2) 0.7461(2) 0.14150(19) 0.0231(7) Uani 1 1 d . .
C01R C 0.6027(3) 0.1539(2) 0.4462(2) 0.0280(7) Uani 1 1 d . .
C01S C 0.5840(3) 0.2614(2) 0.5352(2) 0.0283(7) Uani 1 1 d . .
H01S H 0.5809 0.2738 0.5897 0.034 Uiso 1 1 calc R .
C01T C 0.5728(3) 0.3157(2) 0.3834(2) 0.0288(7) Uani 1 1 d . .
C01U C 0.6342(3) 0.0908(2) 0.6006(2) 0.0290(7) Uani 1 1 d . .
C01V C 0.5670(3) 0.3326(2) 0.4648(2) 0.0296(7) Uani 1 1 d . .
H01V H 0.5511 0.3943 0.4705 0.036 Uiso 1 1 calc R .
C01W C 0.8628(3) 0.0717(2) 0.2038(2) 0.0288(7) Uani 1 1 d . .
C01X C 0.9239(3) -0.0214(2) 0.1985(2) 0.0289(7) Uani 1 1 d . .
C01Y C 0.2887(3) 0.8042(2) 0.0501(2) 0.0265(7) Uani 1 1 d . .
C01Z C 0.7251(3) 0.6380(2) 0.4196(2) 0.0289(7) Uani 1 1 d . .
C020 C 0.8833(3) -0.0904(2) 0.2242(2) 0.0299(7) Uani 1 1 d . .
C021 C 0.6962(3) 0.9200(2) 0.0713(2) 0.0282(7) Uani 1 1 d . .
H021 H 0.7047 0.9777 0.0480 0.034 Uiso 1 1 calc R .
C022 C 0.9221(3) -0.2569(2) 0.2683(2) 0.0306(7) Uani 1 1 d . .
H02A H 0.8594 -0.2571 0.2445 0.037 Uiso 1 1 calc R .
H02B H 0.9079 -0.2517 0.3279 0.037 Uiso 1 1 calc R .
C023 C 0.8673(3) 0.8385(2) 0.0129(2) 0.0308(8) Uani 1 1 d . .
C024 C 0.9938(3) 0.4132(2) 0.1021(2) 0.0290(7) Uani 1 1 d . .
C025 C 0.5900(3) 0.2164(2) 0.2817(2) 0.0279(7) Uani 1 1 d . .
H025 H 0.5572 0.1709 0.2802 0.034 Uiso 1 1 calc R .
C026 C 0.6451(3) 0.1028(2) 0.6874(2) 0.0284(7) Uani 1 1 d . .
H02C H 0.5920 0.1628 0.6945 0.034 Uiso 1 1 calc R .
H02D H 0.6322 0.0520 0.7308 0.034 Uiso 1 1 calc R .
C027 C 0.9671(3) 0.0475(3) 0.8355(2) 0.0305(7) Uani 1 1 d . .
H02E H 0.9609 -0.0067 0.8784 0.037 Uiso 1 1 calc R .
H02F H 0.9525 0.0990 0.8640 0.037 Uiso 1 1 calc R .
C028 C 0.7399(3) 0.2533(2) 0.2179(2) 0.0336(8) Uani 1 1 d . .
C029 C 1.0123(3) -0.3455(2) 0.2647(2) 0.0331(8) Uani 1 1 d . .
H02G H 1.0762 -0.3410 0.2815 0.040 Uiso 1 1 calc R .
H02H H 1.0211 -0.3532 0.2056 0.040 Uiso 1 1 calc R .
C02A C 0.7144(3) 0.7059(3) 0.4725(2) 0.0337(8) Uani 1 1 d . .
C02B C 0.5303(3) 0.3110(2) 0.2242(2) 0.0354(8) Uani 1 1 d . .
H02I H 0.5351 0.3066 0.1642 0.043 Uiso 1 1 calc R .
H02J H 0.4563 0.3328 0.2405 0.043 Uiso 1 1 calc R .
C02C C 0.6540(3) 0.0021(2) 0.5910(2) 0.0369(9) Uani 1 1 d . .
C02D C 0.9013(3) 0.1451(3) 0.1804(2) 0.0367(8) Uani 1 1 d . .
H02K H 0.9704 0.1323 0.1605 0.044 Uiso 1 1 calc R .
C02E C 0.8030(3) 0.1504(3) 0.6485(2) 0.0369(8) Uani 1 1 d . .
H02L H 0.7821 0.1882 0.5930 0.044 Uiso 1 1 calc R .
C02F C 0.7800(3) -0.0688(2) 0.2511(2) 0.0309(8) Uani 1 1 d . .
H02M H 0.7517 -0.1163 0.2666 0.037 Uiso 1 1 calc R .
C02G C 0.9968(3) -0.4302(3) 0.3230(2) 0.0360(8) Uani 1 1 d . .
H02N H 0.9884 -0.4223 0.3820 0.043 Uiso 1 1 calc R .
H02O H 0.9321 -0.4337 0.3066 0.043 Uiso 1 1 calc R .
C02H C 0.6147(3) 0.0634(2) 0.4420(2) 0.0394(9) Uani 1 1 d . .
H02P H 0.6045 0.0533 0.3890 0.047 Uiso 1 1 calc R .
C02I C 0.5784(3) 0.3771(2) 0.2350(2) 0.0355(8) Uani 1 1 d . .
H02Q H 0.5449 0.4380 0.1935 0.043 Uiso 1 1 calc R .
C02J C 0.8899(3) 0.1354(3) 0.6888(2) 0.0351(8) Uani 1 1 d . .
H02R H 0.9417 0.1603 0.6672 0.042 Uiso 1 1 calc R .
C02K C 0.8473(3) 0.3794(3) 0.4371(2) 0.0318(8) Uani 1 1 d . .
C02L C 0.7765(3) 0.5434(2) 0.4542(2) 0.0297(7) Uani 1 1 d . .
H1AA H 0.8032 0.5218 0.5105 0.036 Uiso 1 1 calc R .
C02M C 0.8413(3) 0.2330(3) 0.1860(2) 0.0405(9) Uani 1 1 d . .
H02S H 0.8680 0.2815 0.1682 0.049 Uiso 1 1 calc R .
C02N C 1.0856(3) -0.5211(3) 0.3205(3) 0.0420(9) Uani 1 1 d . .
H02T H 1.0931 -0.5305 0.2627 0.063 Uiso 1 1 calc GR .
H02U H 1.0713 -0.5729 0.3596 0.063 Uiso 1 1 calc GR .
H02V H 1.1498 -0.5187 0.3377 0.063 Uiso 1 1 calc GR .
C02O C 0.6699(3) -0.2112(3) 0.8084(2) 0.0422(9) Uani 1 1 d . .
H02W H 0.6006 -0.2019 0.7892 0.051 Uiso 1 1 calc R .
H02X H 0.6654 -0.1524 0.8215 0.051 Uiso 1 1 calc R .
C02P C 0.6404(4) -0.0107(3) 0.5114(2) 0.0468(10) Uani 1 1 d . .
H02Y H 0.6491 -0.0709 0.5055 0.056 Uiso 1 1 calc R .
C02Q C 0.6984(3) -0.2883(3) 0.8887(2) 0.0456(10) Uani 1 1 d . .
H02Z H 0.7076 -0.3476 0.8756 0.068 Uiso 1 1 calc GR .
H H 0.6430 -0.2743 0.9306 0.068 Uiso 1 1 calc GR .
HA H 0.7630 -0.2930 0.9120 0.068 Uiso 1 1 calc GR .
B02R B 0.6537(3) 0.6471(3) 0.1859(2) 0.0228(8) Uani 1 1 d . .
C02S C 0.7461(4) -0.2308(3) 0.7373(3) 0.0482(10) Uani 1 1 d . .
H02 H 0.7610 -0.2950 0.7318 0.058 Uiso 1 1 calc R .
HB H 0.8117 -0.2276 0.7520 0.058 Uiso 1 1 calc R .
C02T C 0.7072(4) -0.1629(3) 0.6526(3) 0.0541(12) Uani 1 1 d . .
H0AA H 0.7597 -0.1785 0.6080 0.065 Uiso 1 1 calc R .
HC H 0.6427 -0.1667 0.6360 0.065 Uiso 1 1 calc R .
Cl4 Cl 0.93938(11) -0.09717(11) 0.64642(9) 0.0265(3) Uani 0.5 1 d . P
C1 C 1.0625(5) -0.1180(5) 0.6002(4) 0.0288(15) Uani 0.5 1 d . P
D1A D 1.0633 -0.1373 0.5468 0.035 Uiso 0.5 1 calc R P
D1B D 1.1144 -0.1702 0.6392 0.035 Uiso 0.5 1 calc R P
Cl0A Cl 1.09771(13) -0.01928(15) 0.57789(10) 0.0424(5) Uani 0.5 1 d . P

loop_
_atom_site_aniso_label
_atom_site_aniso_U_11
_atom_site_aniso_U_22
_atom_site_aniso_U_33
_atom_site_aniso_U_23
_atom_site_aniso_U_13
_atom_site_aniso_U_12
F003 0.0315(10) 0.0451(11) 0.0210(9) 0.0006(8) 0.0023(8) -0.0197(9)
F004 0.0339(10) 0.0379(11) 0.0192(9) -0.0045(8) 0.0025(8) -0.0130(9)
F005 0.0491(12) 0.0247(10) 0.0322(11) -0.0058(8) 0.0010(9) -0.0075(9)
F006 0.0280(10) 0.0345(11) 0.0473(12) -0.0084(9) 0.0142(9) -0.0139(9)
F007 0.0361(11) 0.0358(11) 0.0506(12) -0.0116(9) 0.0168(9) -0.0237(9)
F008 0.0262(10) 0.0526(13) 0.0347(11) -0.0006(10) 0.0117(9) -0.0118(9)
F009 0.0492(12) 0.0394(11) 0.0414(12) -0.0102(9) -0.0050(10) -0.0263(10)
F00A 0.0283(10) 0.0416(11) 0.0486(13) -0.0241(10) 0.0083(9) -0.0135(9)
F00B 0.0450(12) 0.0380(11) 0.0390(12) -0.0103(9) -0.0199(10) -0.0084(10)
F00C 0.0503(13) 0.0425(12) 0.0398(12) -0.0037(9) 0.0044(10) -0.0338(10)
F00D 0.0260(10) 0.0452(12) 0.0369(11) 0.0009(9) -0.0057(8) -0.0161(9)
F00E 0.0453(12) 0.0673(15) 0.0267(11) -0.0090(10) 0.0152(9) -0.0315(11)
F00F 0.0291(11) 0.0415(12) 0.0483(13) -0.0114(10) -0.0043(9) -0.0054(9)
F00G 0.0251(10) 0.0576(14) 0.0591(14) -0.0286(11) 0.0035(10) -0.0163(10)
F00H 0.0268(11) 0.0645(15) 0.0559(14) -0.0375(12) 0.0071(10) -0.0063(10)
F00I 0.0484(13) 0.0745(16) 0.0331(11) -0.0316(11) 0.0090(10) -0.0295(12)
F00J 0.0695(16) 0.0708(16) 0.0314(12) -0.0290(11) 0.0193(11) -0.0367(13)
F00K 0.0476(13) 0.0502(13) 0.0396(12) -0.0017(10) -0.0146(10) -0.0123(11)
F00L 0.0500(14) 0.0263(11) 0.0832(18) -0.0082(11) 0.0331(13) -0.0151(10)
F00M 0.0456(13) 0.0414(12) 0.0626(15) 0.0035(11) -0.0026(11) -0.0225(11)
O00N 0.0459(14) 0.0251(12) 0.0281(12) -0.0007(10) -0.0064(11) -0.0126(11)
F00O 0.0474(13) 0.0823(17) 0.0611(15) -0.0447(14) 0.0096(11) -0.0372(13)
F00P 0.0793(17) 0.0447(14) 0.0450(13) -0.0240(11) -0.0130(12) -0.0127(12)
O00Q 0.0305(13) 0.0324(13) 0.0433(14) -0.0130(11) 0.0131(11) -0.0144(11)
F00R 0.0638(15) 0.0415(12) 0.0337(12) -0.0051(10) 0.0117(11) -0.0017(11)
F00S 0.0291(12) 0.0683(17) 0.0763(18) 0.0389(14) -0.0101(12) -0.0135(11)
O00T 0.0482(15) 0.0265(13) 0.0402(14) -0.0007(11) 0.0033(12) -0.0154(11)
O00U 0.0750(19) 0.0287(13) 0.0258(13) -0.0031(10) 0.0053(12) -0.0186(13)
N00V 0.0273(14) 0.0280(14) 0.0236(14) -0.0051(11) 0.0079(12) -0.0116(12)
N00W 0.0286(15) 0.0304(15) 0.0250(14) -0.0060(12) 0.0098(12) -0.0129(12)
C00X 0.0264(17) 0.0233(16) 0.0168(15) -0.0032(12) 0.0021(12) -0.0122(13)
C00Y 0.0247(16) 0.0254(16) 0.0185(15) -0.0077(13) 0.0048(13) -0.0127(13)
C00Z 0.0244(16) 0.0231(15) 0.0191(15) -0.0101(12) 0.0061(13) -0.0114(13)
C010 0.0255(16) 0.0218(15) 0.0204(15) -0.0085(12) 0.0031(13) -0.0105(13)
C011 0.0239(16) 0.0240(16) 0.0193(15) -0.0076(12) 0.0036(12) -0.0112(13)
C012 0.0246(16) 0.0249(16) 0.0177(15) -0.0017(12) 0.0048(13) -0.0121(13)
C013 0.0286(17) 0.0219(15) 0.0200(15) -0.0051(12) 0.0061(13) -0.0103(13)
C014 0.0247(16) 0.0253(16) 0.0146(14) -0.0019(12) 0.0031(12) -0.0146(13)
C015 0.0232(16) 0.0276(17) 0.0248(17) -0.0029(13) -0.0027(13) -0.0085(13)
C016 0.0237(16) 0.0314(17) 0.0219(16) -0.0080(13) 0.0056(13) -0.0144(14)
C017 0.0236(16) 0.0276(16) 0.0178(15) -0.0035(13) 0.0031(12) -0.0145(13)
C018 0.0267(17) 0.0292(17) 0.0284(17) -0.0087(14) 0.0064(14) -0.0133(14)
C019 0.0316(18) 0.0285(17) 0.0233(17) -0.0069(14) 0.0018(14) -0.0112(15)
C01A 0.0232(16) 0.0242(16) 0.0187(15) -0.0017(12) 0.0029(12) -0.0115(13)
C01B 0.0260(17) 0.0288(17) 0.0209(16) -0.0066(13) 0.0059(13) -0.0135(14)
C01C 0.0175(15) 0.0344(18) 0.0212(16) -0.0096(13) 0.0067(12) -0.0153(13)
C01D 0.0238(16) 0.0377(19) 0.0221(16) -0.0066(14) 0.0068(13) -0.0167(14)
C01E 0.0272(17) 0.0233(16) 0.0187(15) -0.0068(12) 0.0056(13) -0.0136(13)
C01F 0.0240(16) 0.0326(18) 0.0244(16) -0.0086(14) 0.0057(13) -0.0144(14)
C01G 0.0350(19) 0.0292(17) 0.0202(16) 0.0005(13) -0.0032(14) -0.0136(15)
C01H 0.0293(18) 0.0308(18) 0.036(2) -0.0066(15) 0.0098(15) -0.0153(15)
C01I 0.0239(16) 0.0291(17) 0.0245(17) -0.0067(14) 0.0043(13) -0.0125(14)
C01J 0.0214(16) 0.0279(16) 0.0232(16) -0.0119(13) 0.0059(13) -0.0108(13)
C01K 0.0348(19) 0.0301(17) 0.0199(16) -0.0072(14) 0.0105(14) -0.0169(15)
C01L 0.0269(17) 0.0362(19) 0.0280(17) -0.0104(15) 0.0030(14) -0.0145(15)
C01M 0.0299(17) 0.0314(18) 0.0184(16) -0.0017(13) -0.0023(13) -0.0128(14)
C01N 0.0218(16) 0.0363(18) 0.0239(17) -0.0109(14) 0.0063(13) -0.0150(14)
C01O 0.0215(16) 0.0347(18) 0.0231(16) -0.0084(14) 0.0081(13) -0.0167(14)
C01P 0.0226(17) 0.0343(18) 0.0246(17) -0.0054(14) 0.0032(14) -0.0115(14)
C01Q 0.0256(16) 0.0315(17) 0.0184(15) -0.0090(13) 0.0043(13) -0.0162(14)
C01R 0.0279(17) 0.0298(18) 0.0274(17) -0.0076(14) 0.0049(14) -0.0122(14)
C01S 0.0289(17) 0.0302(18) 0.0283(17) -0.0094(14) 0.0002(14) -0.0119(14)
C01T 0.0288(18) 0.0268(17) 0.0295(18) -0.0014(14) -0.0046(14) -0.0113(14)
C01U 0.0351(19) 0.0310(18) 0.0222(17) -0.0070(14) 0.0085(14) -0.0151(15)
C01V 0.0323(18) 0.0264(17) 0.0315(18) -0.0071(14) -0.0026(14) -0.0113(14)
C01W 0.0336(18) 0.0314(18) 0.0207(16) -0.0005(14) 0.0019(14) -0.0154(15)
C01X 0.0302(18) 0.0351(19) 0.0216(16) -0.0056(14) 0.0062(14) -0.0144(15)
C01Y 0.0279(17) 0.0283(17) 0.0245(17) -0.0062(13) 0.0046(14) -0.0129(14)
C01Z 0.0290(17) 0.043(2) 0.0234(17) -0.0140(15) 0.0075(14) -0.0203(16)
C020 0.0329(18) 0.0303(18) 0.0290(18) -0.0082(14) 0.0037(15) -0.0144(15)
C021 0.0316(18) 0.0294(17) 0.0276(17) -0.0051(14) 0.0050(14) -0.0179(15)
C022 0.0296(18) 0.0335(18) 0.0342(19) -0.0096(15) 0.0065(15) -0.0181(15)
C023 0.0345(19) 0.0312(18) 0.0299(18) -0.0080(14) 0.0102(15) -0.0176(16)
C024 0.0278(17) 0.0322(18) 0.0278(18) -0.0046(15) 0.0029(14) -0.0142(15)
C025 0.0303(18) 0.0281(17) 0.0261(17) -0.0056(14) -0.0042(14) -0.0110(14)
C026 0.0311(18) 0.0320(18) 0.0239(17) -0.0070(14) 0.0078(14) -0.0151(15)
C027 0.0300(18) 0.0385(19) 0.0235(17) -0.0054(14) 0.0031(14) -0.0151(15)
C028 0.042(2) 0.0282(18) 0.0274(18) 0.0006(14) 0.0004(15) -0.0143(16)
C029 0.0303(18) 0.0378(19) 0.0339(19) -0.0096(16) 0.0035(15) -0.0156(16)
C02A 0.0355(19) 0.040(2) 0.0293(19) -0.0141(16) 0.0027(15) -0.0152(16)
C02B 0.041(2) 0.0320(19) 0.0292(18) -0.0032(15) -0.0126(16) -0.0091(16)
C02C 0.058(2) 0.0300(19) 0.0222(17) -0.0031(15) 0.0073(16) -0.0187(17)
C02D 0.035(2) 0.039(2) 0.0345(19) -0.0024(16) 0.0086(16) -0.0183(17)
C02E 0.034(2) 0.041(2) 0.0305(19) 0.0016(16) 0.0081(16) -0.0170(16)
C02F 0.0323(19) 0.0335(19) 0.0330(18) -0.0103(15) 0.0058(15) -0.0186(15)
C02G 0.0310(19) 0.039(2) 0.042(2) -0.0086(16) -0.0017(16) -0.0171(16)
C02H 0.068(3) 0.0316(19) 0.0218(18) -0.0079(15) 0.0028(17) -0.0212(18)
C02I 0.040(2) 0.0304(18) 0.0291(18) -0.0002(15) -0.0081(16) -0.0078(16)
C02J 0.0297(19) 0.041(2) 0.0302(19) 0.0022(16) 0.0061(15) -0.0169(16)
C02K 0.0325(18) 0.041(2) 0.0203(17) -0.0052(15) 0.0029(15) -0.0145(16)
C02L 0.0264(17) 0.044(2) 0.0205(16) -0.0059(15) 0.0024(13) -0.0166(15)
C02M 0.050(2) 0.035(2) 0.038(2) 0.0017(16) 0.0062(18) -0.0246(18)
C02N 0.042(2) 0.040(2) 0.047(2) -0.0096(18) -0.0057(18) -0.0171(18)
C02O 0.042(2) 0.038(2) 0.040(2) 0.0002(17) -0.0028(17) -0.0142(17)
C02P 0.086(3) 0.030(2) 0.028(2) -0.0092(16) 0.006(2) -0.025(2)
C02Q 0.048(2) 0.044(2) 0.036(2) 0.0021(17) -0.0010(18) -0.0142(19)
B02R 0.0199(18) 0.0311(19) 0.0217(18) -0.0085(15) 0.0048(14) -0.0139(15)
C02S 0.064(3) 0.032(2) 0.039(2) -0.0041(17) 0.002(2) -0.0099(19)
C02T 0.098(4) 0.027(2) 0.032(2) -0.0066(16) 0.008(2) -0.020(2)
Cl4 0.0247(8) 0.0317(8) 0.0200(7) -0.0072(6) 0.0037(6) -0.0070(6)
C1 0.018(3) 0.034(4) 0.016(3) -0.005(3) 0.006(3) 0.009(3)
Cl0A 0.0283(9) 0.0802(13) 0.0174(8) -0.0015(8) -0.0045(7) -0.0241(9)

loop_
_atom_type_symbol
_atom_type_description
_atom_type_scat_dispersion_real
_atom_type_scat_dispersion_imag
_atom_type_scat_source
C C 0.0181 0.0091 'International Tables Vol C Tables 4.2.6.8 and 6.1.1.4'
H H 0.0000 0.0000 'International Tables Vol C Tables 4.2.6.8 and 6.1.1.4'
B B 0.0090 0.0039 'International Tables Vol C Tables 4.2.6.8 and 6.1.1.4'
Cl Cl 0.3639 0.7018 'International Tables Vol C Tables 4.2.6.8 and 6.1.1.4'
D D 0.0000 0.0000 'International Tables Vol C Tables 4.2.6.8 and 6.1.1.4'
F F 0.0727 0.0534 'International Tables Vol C Tables 4.2.6.8 and 6.1.1.4'
N N 0.0311 0.0180 'International Tables Vol C Tables 4.2.6.8 and 6.1.1.4'
O O 0.0492 0.0322 'International Tables Vol C Tables 4.2.6.8 and 6.1.1.4'

loop_
_geom_angle_atom_site_label_1
_geom_angle_atom_site_label_2
_geom_angle_atom_site_label_3
_geom_angle
_geom_angle_site_symmetry_1
_geom_angle_site_symmetry_3
C01T O00N C02I 115.8(3) . .
C020 O00Q C022 118.1(2) . .
C028 O00T C02I 119.1(3) . .
C02C O00U C02T 117.3(3) . .
C01K N00V C026 125.2(3) . .
C01K N00V C02E 107.5(3) . .
C02E N00V C026 127.1(3) . .
C01K N00W C027 126.3(3) . .
C01K N00W C02J 108.2(3) . .
C02J N00W C027 125.3(3) . .
C013 C00X C019 118.7(3) . .
C013 C00X C01A 121.4(3) . .
C01A C00X C019 119.8(3) . .
C011 C00Y C01J 120.9(3) . .
C011 C00Y C01P 120.1(3) . .
C01J C00Y C01P 118.9(3) . .
C011 C00Z C01E 115.9(3) . .
C011 C00Z B02R 121.8(3) . .
C01E C00Z B02R 122.3(3) . .
C01E C010 C01Y 119.3(3) . .
C01J C010 C01E 121.0(3) . .
C01J C010 C01Y 119.6(3) . .
C00Y C011 C00Z 122.1(3) . .
C00Y C011 H011 118.9 . .
C00Z C011 H011 118.9 . .
C013 C012 C017 120.6(3) . .
C013 C012 C024 119.7(3) . .
C017 C012 C024 119.6(3) . .
C00X C013 C012 117.8(3) . .
C00X C013 H013 121.1 . .
C012 C013 H013 121.1 . .
C017 C014 B02R 120.6(3) . .
C01A C014 C017 115.4(3) . .
C01A C014 B02R 123.9(3) . .
C01R C015 C025 123.7(3) . .
C01T C015 C01R 117.6(3) . .
C01T C015 C025 118.7(3) . .
C018 C016 H016 118.5 . .
C018 C016 C01Q 123.0(3) . .
C01Q C016 H016 118.5 . .
C012 C017 C014 122.8(3) . .
C012 C017 H017 118.6 . .
C014 C017 H017 118.6 . .
C016 C018 C01H 118.0(3) . .
C021 C018 C016 120.9(3) . .
C021 C018 C01H 121.1(3) . .
F009 C019 F00B 105.3(3) . .
F009 C019 C00X 112.6(3) . .
F00B C019 C00X 113.1(3) . .
F00I C019 F009 106.2(3) . .
F00I C019 F00B 106.5(3) . .
F00I C019 C00X 112.6(3) . .
C00X C01A C014 121.9(3) . .
C00X C01A H01A 119.1 . .
C014 C01A H01A 119.1 . .
C01F C01B H01B 118.8 . .
C01F C01B C01Q 122.4(3) . .
C01Q C01B H01B 118.8 . .
C01N C01C C01O 116.0(3) . .
C01N C01C B02R 121.8(3) . .
C01O C01C B02R 122.2(3) . .
C01O C01D C02K 118.6(3) . .
C02L C01D C01O 120.5(3) . .
C02L C01D C02K 120.8(3) . .
C00Z C01E H01E 119.0 . .
C010 C01E C00Z 122.1(3) . .
C010 C01E H01E 119.0 . .
C01B C01F C021 121.0(3) . .
C01B C01F C023 120.7(3) . .
C021 C01F C023 118.3(3) . .
C01M C01G C025 126.2(3) . .
C028 C01G C01M 118.0(3) . .
C028 C01G C025 115.7(3) . .
F00A C01H F00F 104.6(3) . .
F00A C01H C018 111.6(3) . .
F00F C01H C018 112.1(3) . .
F00L C01H F00A 106.5(3) . .
F00L C01H F00F 107.6(3) . .
F00L C01H C018 113.9(3) . .
C01S C01I C01R 117.7(3) . .
C01S C01I C01U 122.7(3) . .
C01U C01I C01R 119.5(3) . .
C00Y C01J H01J 121.0 . .
C010 C01J C00Y 118.0(3) . .
C010 C01J H01J 121.0 . .
N00V C01K H01K 125.2 . .
N00W C01K N00V 109.6(3) . .
N00W C01K H01K 125.2 . .
C01M C01L H01L 118.7 . .
C02F C01L H01L 118.7 . .
C02F C01L C01M 122.5(3) . .
C01G C01M C01W 120.6(3) . .
C01L C01M C01G 122.3(3) . .
C01L C01M C01W 117.1(3) . .
C01C C01N H01N 119.0 . .
C01Z C01N C01C 122.1(3) . .
C01Z C01N H01N 119.0 . .
C01C C01O C01D 122.1(3) . .
C01C C01O H01O 118.9 . .
C01D C01O H01O 118.9 . .
F003 C01P F008 106.1(2) . .
F003 C01P F00C 106.2(3) . .
F003 C01P C00Y 113.3(3) . .
F008 C01P F00C 105.4(3) . .
F008 C01P C00Y 112.8(3) . .
F00C C01P C00Y 112.4(3) . .
C016 C01Q C01B 115.1(3) . .
C016 C01Q B02R 120.7(3) . .
C01B C01Q B02R 124.1(3) . .
C015 C01R C01I 120.8(3) . .
C02H C01R C015 122.3(3) . .
C02H C01R C01I 117.0(3) . .
C01I C01S H01S 119.4 . .
C01V C01S C01I 121.1(3) . .
C01V C01S H01S 119.4 . .
O00N C01T C015 124.2(3) . .
O00N C01T C01V 113.9(3) . .
C015 C01T C01V 121.9(3) . .
C01I C01U C026 121.1(3) . .
C02C C01U C01I 120.4(3) . .
C02C C01U C026 118.5(3) . .
C01S C01V C01T 120.5(3) . .
C01S C01V H01V 119.8 . .
C01T C01V H01V 119.8 . .
C01X C01W C01M 119.7(3) . .
C02D C01W C01M 117.8(3) . .
C02D C01W C01X 122.5(3) . .
C01W C01X C027 121.8(3) . 2_756
C020 C01X C01W 120.0(3) . .
C020 C01X C027 118.1(3) . 2_756
F004 C01Y F005 105.7(2) . .
F004 C01Y F00D 107.2(3) . .
F004 C01Y C010 113.3(3) . .
F005 C01Y C010 111.3(3) . .
F00D C01Y F005 105.6(3) . .
F00D C01Y C010 113.2(3) . .
C01N C01Z C02A 120.5(3) . .
C02L C01Z C01N 120.8(3) . .
C02L C01Z C02A 118.6(3) . .
O00Q C020 C02F 122.9(3) . .
C01X C020 O00Q 116.6(3) . .
C01X C020 C02F 120.5(3) . .
C018 C021 C01F 117.5(3) . .
C018 C021 H021 121.3 . .
C01F C021 H021 121.3 . .
O00Q C022 H02A 110.1 . .
O00Q C022 H02B 110.1 . .
O00Q C022 C029 108.2(3) . .
H02A C022 H02B 108.4 . .
C029 C022 H02A 110.1 . .
C029 C022 H02B 110.1 . .
F006 C023 F007 106.1(3) . .
F006 C023 F00E 106.2(3) . .
F006 C023 C01F 113.5(3) . .
F007 C023 C01F 112.8(3) . .
F00E C023 F007 105.1(3) . .
F00E C023 C01F 112.5(3) . .
F00G C024 C012 112.9(3) . .
F00H C024 F00G 105.4(3) . .
F00H C024 F00S 106.9(3) . .
F00H C024 C012 113.5(3) . .
F00S C024 F00G 105.3(3) . .
F00S C024 C012 112.2(3) . .
C015 C025 H025 109.9 . .
C01G C025 C015 112.5(3) . .
C01G C025 H025 109.9 . .
C01G C025 C02B 106.2(3) . .
C02B C025 C015 108.4(3) . .
C02B C025 H025 109.9 . .
N00V C026 C01U 112.5(3) . .
N00V C026 H02C 109.1 . .
N00V C026 H02D 109.1 . .
C01U C026 H02C 109.1 . .
C01U C026 H02D 109.1 . .
H02C C026 H02D 107.8 . .
N00W C027 C01X 112.0(3) . 2_756
N00W C027 H02E 109.2 . .
N00W C027 H02F 109.2 . .
C01X C027 H02E 109.2 2_756 .
C01X C027 H02F 109.2 2_756 .
H02E C027 H02F 107.9 . .
O00T C028 C02M 114.7(3) . .
C01G C028 O00T 123.6(3) . .
C01G C028 C02M 121.6(3) . .
C022 C029 H02G 109.3 . .
C022 C029 H02H 109.3 . .
C022 C029 C02G 111.7(3) . .
H02G C029 H02H 107.9 . .
C02G C029 H02G 109.3 . .
C02G C029 H02H 109.3 . .
F00J C02A F00O 105.9(3) . .
F00J C02A F00P 106.5(3) . .
F00J C02A C01Z 113.0(3) . .
F00O C02A C01Z 111.9(3) . .
F00P C02A F00O 105.9(3) . .
F00P C02A C01Z 113.0(3) . .
C025 C02B H02I 110.4 . .
C025 C02B H02J 110.4 . .
H02I C02B H02J 108.6 . .
C02I C02B C025 106.8(3) . .
C02I C02B H02I 110.4 . .
C02I C02B H02J 110.4 . .
O00U C02C C01U 116.9(3) . .
O00U C02C C02P 123.4(3) . .
C01U C02C C02P 119.7(3) . .
C01W C02D H02K 119.4 . .
C02M C02D C01W 121.2(3) . .
C02M C02D H02K 119.4 . .
N00V C02E H02L 126.1 . .
C02J C02E N00V 107.9(3) . .
C02J C02E H02L 126.1 . .
C01L C02F C020 119.9(3) . .
C01L C02F H02M 120.0 . .
C020 C02F H02M 120.0 . .
C029 C02G H02N 108.9 . .
C029 C02G H02O 108.9 . .
H02N C02G H02O 107.7 . .
C02N C02G C029 113.4(3) . .
C02N C02G H02N 108.9 . .
C02N C02G H02O 108.9 . .
C01R C02H H02P 118.7 . .
C02P C02H C01R 122.6(3) . .
C02P C02H H02P 118.7 . .
O00N C02I O00T 108.1(3) . .
O00N C02I C02B 111.2(3) . .
O00N C02I H02Q 108.1 . .
O00T C02I C02B 113.2(3) . .
O00T C02I H02Q 108.1 . .
C02B C02I H02Q 108.1 . .
N00W C02J H02R 126.6 . .
C02E C02J N00W 106.8(3) . .
C02E C02J H02R 126.6 . .
F00K C02K C01D 112.7(3) . .
F00M C02K F00K 105.2(3) . .
F00M C02K C01D 113.4(3) . .
F00R C02K F00K 106.0(3) . .
F00R C02K F00M 106.5(3) . .
F00R C02K C01D 112.6(3) . .
C01D C02L C01Z 118.4(3) . .
C01D C02L H1AA 120.8 . .
C01Z C02L H1AA 120.8 . .
C028 C02M H02S 119.7 . .
C02D C02M C028 120.6(3) . .
C02D C02M H02S 119.7 . .
C02G C02N H02T 109.5 . .
C02G C02N H02U 109.5 . .
C02G C02N H02V 109.5 . .
H02T C02N H02U 109.5 . .
H02T C02N H02V 109.5 . .
H02U C02N H02V 109.5 . .
H02W C02O H02X 107.7 . .
C02Q C02O H02W 108.9 . .
C02Q C02O H02X 108.9 . .
C02S C02O H02W 108.9 . .
C02S C02O H02X 108.9 . .
C02S C02O C02Q 113.3(3) . .
C02C C02P H02Y 119.9 . .
C02H C02P C02C 120.2(3) . .
C02H C02P H02Y 119.9 . .
C02O C02Q H02Z 109.5 . .
C02O C02Q H 109.5 . .
C02O C02Q HA 109.5 . .
H02Z C02Q H 109.5 . .
H02Z C02Q HA 109.5 . .
H C02Q HA 109.5 . .
C00Z B02R C01C 108.5(2) . .
C00Z B02R C01Q 109.5(3) . .
C014 B02R C00Z 110.3(2) . .
C014 B02R C01C 110.2(3) . .
C014 B02R C01Q 109.1(2) . .
C01Q B02R C01C 109.2(2) . .
C02O C02S H02 109.0 . .
C02O C02S HB 109.0 . .
C02O C02S C02T 113.0(4) . .
H02 C02S HB 107.8 . .
C02T C02S H02 109.0 . .
C02T C02S HB 109.0 . .
O00U C02T C02S 108.0(3) . .
O00U C02T H0AA 110.1 . .
O00U C02T HC 110.1 . .
C02S C02T H0AA 110.1 . .
C02S C02T HC 110.1 . .
H0AA C02T HC 108.4 . .
Cl4 C1 D1A 109.1 . .
Cl4 C1 D1B 109.1 . .
Cl4 C1 Cl0A 112.7(3) . .
D1A C1 D1B 107.8 . .
Cl0A C1 D1A 109.1 . .
Cl0A C1 D1B 109.1 . .

loop_
_geom_bond_atom_site_label_1
_geom_bond_atom_site_label_2
_geom_bond_distance
_geom_bond_site_symmetry_2
F003 C01P 1.341(4) .
F004 C01Y 1.333(4) .
F005 C01Y 1.361(4) .
F006 C023 1.336(4) .
F007 C023 1.351(4) .
F008 C01P 1.345(4) .
F009 C019 1.343(4) .
F00A C01H 1.349(4) .
F00B C019 1.343(4) .
F00C C01P 1.348(4) .
F00D C01Y 1.338(4) .
F00E C023 1.348(4) .
F00F C01H 1.350(4) .
F00G C024 1.337(4) .
F00H C024 1.329(4) .
F00I C019 1.338(4) .
F00J C02A 1.330(4) .
F00K C02K 1.349(4) .
F00L C01H 1.326(4) .
F00M C02K 1.333(4) .
O00N C01T 1.376(4) .
O00N C02I 1.421(4) .
F00O C02A 1.338(4) .
F00P C02A 1.333(4) .
O00Q C020 1.379(4) .
O00Q C022 1.445(4) .
F00R C02K 1.332(4) .
F00S C024 1.335(4) .
O00T C028 1.379(4) .
O00T C02I 1.424(5) .
O00U C02C 1.374(4) .
O00U C02T 1.445(5) .
N00V C01K 1.327(4) .
N00V C026 1.490(4) .
N00V C02E 1.379(4) .
N00W C01K 1.323(4) .
N00W C027 1.481(4) .
N00W C02J 1.379(4) .
C00X C013 1.383(5) .
C00X C019 1.489(4) .
C00X C01A 1.396(4) .
C00Y C011 1.390(4) .
C00Y C01J 1.392(5) .
C00Y C01P 1.492(4) .
C00Z C011 1.400(4) .
C00Z C01E 1.403(4) .
C00Z B02R 1.648(4) .
C010 C01E 1.393(4) .
C010 C01J 1.382(4) .
C010 C01Y 1.501(5) .
C011 H011 0.9500 .
C012 C013 1.388(5) .
C012 C017 1.389(4) .
C012 C024 1.493(5) .
C013 H013 0.9500 .
C014 C017 1.406(4) .
C014 C01A 1.399(4) .
C014 B02R 1.628(5) .
C015 C01R 1.430(5) .
C015 C01T 1.384(5) .
C015 C025 1.525(5) .
C016 H016 0.9500 .
C016 C018 1.390(5) .
C016 C01Q 1.394(5) .
C017 H017 0.9500 .
C018 C01H 1.495(5) .
C018 C021 1.379(5) .
C01A H01A 0.9500 .
C01B H01B 0.9500 .
C01B C01F 1.390(5) .
C01B C01Q 1.397(4) .
C01C C01N 1.397(4) .
C01C C01O 1.397(5) .
C01C B02R 1.660(5) .
C01D C01O 1.402(5) .
C01D C02K 1.497(5) .
C01D C02L 1.375(5) .
C01E H01E 0.9500 .
C01F C021 1.394(5) .
C01F C023 1.493(5) .
C01G C01M 1.430(5) .
C01G C025 1.517(5) .
C01G C028 1.377(5) .
C01I C01R 1.430(5) .
C01I C01S 1.418(5) .
C01I C01U 1.428(5) .
C01J H01J 0.9500 .
C01K H01K 0.9500 .
C01L H01L 0.9500 .
C01L C01M 1.417(5) .
C01L C02F 1.358(5) .
C01M C01W 1.430(5) .
C01N H01N 0.9500 .
C01N C01Z 1.391(5) .
C01O H01O 0.9500 .
C01Q B02R 1.657(5) .
C01R C02H 1.407(5) .
C01S H01S 0.9500 .
C01S C01V 1.358(5) .
C01T C01V 1.405(5) .
C01U C026 1.500(5) .
C01U C02C 1.382(5) .
C01V H01V 0.9500 .
C01W C01X 1.424(5) .
C01W C02D 1.419(5) .
C01X C020 1.378(5) .
C01X C027 1.508(5) 2_756
C01Z C02A 1.503(5) .
C01Z C02L 1.389(5) .
C020 C02F 1.405(5) .
C021 H021 0.9500 .
C022 H02A 0.9900 .
C022 H02B 0.9900 .
C022 C029 1.504(5) .
C025 H025 1.0000 .
C025 C02B 1.523(5) .
C026 H02C 0.9900 .
C026 H02D 0.9900 .
C027 C01X 1.508(5) 2_756
C027 H02E 0.9900 .
C027 H02F 0.9900 .
C028 C02M 1.406(5) .
C029 H02G 0.9900 .
C029 H02H 0.9900 .
C029 C02G 1.517(5) .
C02B H02I 0.9900 .
C02B H02J 0.9900 .
C02B C02I 1.498(5) .
C02C C02P 1.401(5) .
C02D H02K 0.9500 .
C02D C02M 1.355(5) .
C02E H02L 0.9500 .
C02E C02J 1.343(5) .
C02F H02M 0.9500 .
C02G H02N 0.9900 .
C02G H02O 0.9900 .
C02G C02N 1.515(5) .
C02H H02P 0.9500 .
C02H C02P 1.369(5) .
C02I H02Q 1.0000 .
C02J H02R 0.9500 .
C02L H1AA 0.9500 .
C02M H02S 0.9500 .
C02N H02T 0.9800 .
C02N H02U 0.9800 .
C02N H02V 0.9800 .
C02O H02W 0.9900 .
C02O H02X 0.9900 .
C02O C02Q 1.512(5) .
C02O C02S 1.506(6) .
C02P H02Y 0.9500 .
C02Q H02Z 0.9800 .
C02Q H 0.9800 .
C02Q HA 0.9800 .
C02S H02 0.9900 .
C02S HB 0.9900 .
C02S C02T 1.517(6) .
C02T H0AA 0.9900 .
C02T HC 0.9900 .
Cl4 C1 1.755(6) .
C1 D1A 0.9900 .
C1 D1B 0.9900 .
C1 Cl0A 1.765(8) .

loop_
_smtbx_masks_void_nr
_smtbx_masks_void_average_x
_smtbx_masks_void_average_y
_smtbx_masks_void_average_z
_smtbx_masks_void_volume
_smtbx_masks_void_count_electrons
1 0.079 0.182 0.523 15.9 1.1
2 -0.079 0.818 0.477 15.9 1.1
